data_4314719
loop_
_publ_author_name
'Jamie S. Ritch'
'Tristram Chivers'
'Kibriya Ahmad'
'Mohammad Afzaal'
'Paul O'Brien'

_publ_contact_author_address
;
Department of Chemistry
University of Calgary
2500 University Drive NW
Calgary AB  T2N 1N4
Canada
;
_publ_contact_author_name 'Prof. Tristram Chivers'
_publ_section_title
;
 Synthesis, Structures, and Multinuclear NMR Spectra of Tin(II) and
 Lead(II) Complexes of Tellurium-Containing Imidodiphosphinate Ligands:
 Preparation of Two Morphologies of Phase-Pure PbTe from a Single-Source
 Precursor
;
_journal_name_full 'Inorganic Chemistry'
_journal_page_first 1198
_journal_page_last 1205
_journal_paper_doi 10.1021/ic9021728
_journal_volume 49
_journal_year 2010
_chemical_formula_moiety 'C24 H56 N2 P4 Pb Se4'
_chemical_formula_sum 'C24 H56 N2 P4 Pb Se4'
_chemical_formula_weight 1019.63
_chemical_name_systematic
; 
 ? 
;
_space_group_IT_number 15
_symmetry_cell_setting monoclinic
_symmetry_space_group_name_Hall '-C 2yc'
_symmetry_space_group_name_H-M 'C 1 2/c 1'
_atom_sites_solution_hydrogens geom
_atom_sites_solution_primary direct
_atom_sites_solution_secondary difmap
_audit_creation_method SHELXL-97
_cell_angle_alpha 90.00
_cell_angle_beta 117.14(3)
_cell_angle_gamma 90.00
_cell_formula_units_Z 8
_cell_length_a 32.019(6)
_cell_length_b 9.4607(19)
_cell_length_c 27.247(5)
_cell_measurement_reflns_used 38884
_cell_measurement_temperature 173(2)
_cell_measurement_theta_max 27.50
_cell_measurement_theta_min 2.27
_cell_volume 7345(3)
_computing_cell_refinement 'Nonius DENZO'
_computing_data_collection 'Nonius COLLECT'
_computing_data_reduction 'Nonius DENZO'
_computing_molecular_graphics 'Bruker SHELXTL'
_computing_publication_material 'Bruker SHELXTL'
_computing_structure_refinement 'SHELXL-97 (Sheldrick, 1997)'
_computing_structure_solution 'SHELXS-97 (Sheldrick, 1990)'
_diffrn_ambient_temperature 173(2)
_diffrn_measured_fraction_theta_full 0.993
_diffrn_measured_fraction_theta_max 0.993
_diffrn_measurement_device_type 'Nonius KappaCCD'
_diffrn_measurement_method 'phi\omega scans'
_diffrn_radiation_monochromator graphite
_diffrn_radiation_source 'fine-focus sealed tube'
_diffrn_radiation_type MoK\a
_diffrn_radiation_wavelength 0.71073
_diffrn_reflns_av_R_equivalents 0.0314
_diffrn_reflns_av_sigmaI/netI 0.0334
_diffrn_reflns_limit_h_max 41
_diffrn_reflns_limit_h_min -41
_diffrn_reflns_limit_k_max 11
_diffrn_reflns_limit_k_min -12
_diffrn_reflns_limit_l_max 35
_diffrn_reflns_limit_l_min -35
_diffrn_reflns_number 38884
_diffrn_reflns_theta_full 27.50
_diffrn_reflns_theta_max 27.50
_diffrn_reflns_theta_min 2.27
_exptl_absorpt_coefficient_mu 8.750
_exptl_absorpt_correction_T_max 0.6218
_exptl_absorpt_correction_T_min 0.1788
_exptl_absorpt_correction_type integration
_exptl_absorpt_process_details 'HKL Scalepack (Otwinowski & Minor 1997)'
_exptl_crystal_colour 'pale yellow'
_exptl_crystal_density_diffrn 1.844
_exptl_crystal_density_method 'not measured'
_exptl_crystal_description rod
_exptl_crystal_F_000 3936
_exptl_crystal_size_max 0.30
_exptl_crystal_size_mid 0.06
_exptl_crystal_size_min 0.06
_refine_diff_density_max 1.035
_refine_diff_density_min -1.004
_refine_diff_density_rms 0.131
_refine_ls_extinction_method none
_refine_ls_goodness_of_fit_ref 1.100
_refine_ls_hydrogen_treatment constr
_refine_ls_matrix_type full
_refine_ls_number_parameters 332
_refine_ls_number_reflns 8391
_refine_ls_number_restraints 0
_refine_ls_restrained_S_all 1.100
_refine_ls_R_factor_all 0.0386
_refine_ls_R_factor_gt 0.0306
_refine_ls_shift/su_max 0.001
_refine_ls_shift/su_mean 0.000
_refine_ls_structure_factor_coef Fsqd
_refine_ls_weighting_details 'calc w=1/[\s^2^(Fo^2^)+(0.0240P)^2^+52.0374P] where P=(Fo^2^+2Fc^2^)/3'
_refine_ls_weighting_scheme calc
_refine_ls_wR_factor_gt 0.0698
_refine_ls_wR_factor_ref 0.0744
_reflns_number_gt 7428
_reflns_number_total 8391
_reflns_threshold_expression >2sigma(I)
_cod_data_source_file ic9021728_si_002_1.cif
_cod_data_source_block Compound4
_cod_depositor_comments
;
The following automatic conversions were performed:

'_symmetry_cell_setting' value 'Monoclinic' changed to 'monoclinic'
according to the built-in table from CIF Core dictionary named
'cif_core.dic' version 2.4.1 from 2010-06-29.

Automatic conversion script
Id: cif_fix_values 1646 2011-03-28 12:23:43Z adriana 
;
_cod_database_code 4314719

loop_
_symmetry_equiv_pos_as_xyz
'x, y, z'
'-x, y, -z+1/2'
'x+1/2, y+1/2, z'
'-x+1/2, y+1/2, -z+1/2'
'-x, -y, -z'
'x, -y, z-1/2'
'-x+1/2, -y+1/2, -z'
'x+1/2, -y+1/2, z-1/2'

loop_
_atom_site_label
_atom_site_type_symbol
_atom_site_fract_x
_atom_site_fract_y
_atom_site_fract_z
_atom_site_U_iso_or_equiv
_atom_site_adp_type
_atom_site_occupancy
_atom_site_symmetry_multiplicity
_atom_site_calc_flag
_atom_site_refinement_flags
_atom_site_disorder_assembly
_atom_site_disorder_group
Pb1 Pb 0.084864(6) 0.331704(17) 0.305617(6) 0.02287(5) Uani 1 1 d . . .
Se2 Se 0.109361(18) 0.05901(5) 0.34647(2) 0.03283(11) Uani 1 1 d . . .
P2 P 0.16733(4) -0.02976(11) 0.33386(4) 0.0198(2) Uani 1 1 d . . .
C1 C 0.1139(2) -0.0411(6) 0.2209(2) 0.0425(13) Uani 1 1 d . . .
H1A H 0.1053 -0.0954 0.1870 0.064 Uiso 1 1 calc R . .
H1B H 0.1335 0.0395 0.2218 0.064 Uiso 1 1 calc R . .
H1C H 0.0855 -0.0068 0.2220 0.064 Uiso 1 1 calc R . .
C2 C 0.14140(16) -0.1357(5) 0.27091(18) 0.0264(9) Uani 1 1 d . . .
H2A H 0.1678 -0.1791 0.2661 0.032 Uiso 1 1 calc R . .
C3 C 0.11048(18) -0.2567(5) 0.2735(2) 0.0336(11) Uani 1 1 d . . .
H3A H 0.0978 -0.3103 0.2389 0.050 Uiso 1 1 calc R . .
H3B H 0.0846 -0.2176 0.2790 0.050 Uiso 1 1 calc R . .
H3C H 0.1294 -0.3196 0.3043 0.050 Uiso 1 1 calc R . .
C4 C 0.22110(18) -0.0715(5) 0.44567(18) 0.0325(10) Uani 1 1 d . . .
H4A H 0.2347 -0.1387 0.4763 0.049 Uiso 1 1 calc R . .
H4B H 0.1986 -0.0104 0.4507 0.049 Uiso 1 1 calc R . .
H4C H 0.2461 -0.0135 0.4448 0.049 Uiso 1 1 calc R . .
C5 C 0.19588(16) -0.1526(4) 0.39132(18) 0.0236(9) Uani 1 1 d . . .
H5A H 0.1709 -0.2119 0.3935 0.028 Uiso 1 1 calc R . .
C6 C 0.22995(18) -0.2520(5) 0.3827(2) 0.0335(11) Uani 1 1 d . . .
H6A H 0.2452 -0.3145 0.4147 0.050 Uiso 1 1 calc R . .
H6B H 0.2538 -0.1959 0.3783 0.050 Uiso 1 1 calc R . .
H6C H 0.2125 -0.3090 0.3494 0.050 Uiso 1 1 calc R . .
N1 N 0.20661(13) 0.0672(4) 0.33183(16) 0.0256(8) Uani 1 1 d . . .
P1 P 0.22290(4) 0.22202(11) 0.32643(4) 0.0182(2) Uani 1 1 d . . .
C7 C 0.2438(2) 0.3151(5) 0.4312(2) 0.0362(11) Uani 1 1 d . . .
H7A H 0.2679 0.3203 0.4697 0.054 Uiso 1 1 calc R . .
H7B H 0.2210 0.2414 0.4274 0.054 Uiso 1 1 calc R . .
H7C H 0.2277 0.4064 0.4201 0.054 Uiso 1 1 calc R . .
C8 C 0.26650(15) 0.2801(5) 0.39452(17) 0.0234(9) Uani 1 1 d . . .
H8A H 0.2883 0.1989 0.4119 0.028 Uiso 1 1 calc R . .
C9 C 0.29647(17) 0.4055(5) 0.3925(2) 0.0358(11) Uani 1 1 d . . .
H9A H 0.3173 0.4369 0.4301 0.054 Uiso 1 1 calc R . .
H9B H 0.2758 0.4836 0.3718 0.054 Uiso 1 1 calc R . .
H9C H 0.3153 0.3758 0.3743 0.054 Uiso 1 1 calc R . .
C10 C 0.2965(2) 0.1097(6) 0.3112(2) 0.0417(13) Uani 1 1 d . . .
H10A H 0.3122 0.1044 0.2877 0.062 Uiso 1 1 calc R . .
H10B H 0.2859 0.0152 0.3153 0.062 Uiso 1 1 calc R . .
H10C H 0.3184 0.1463 0.3476 0.062 Uiso 1 1 calc R . .
C11 C 0.25404(17) 0.2087(5) 0.28473(19) 0.0277(9) Uani 1 1 d . . .
H11A H 0.2659 0.3051 0.2824 0.033 Uiso 1 1 calc R . .
C12 C 0.2213(2) 0.1604(6) 0.2261(2) 0.0406(12) Uani 1 1 d . . .
H12A H 0.2385 0.1591 0.2042 0.061 Uiso 1 1 calc R . .
H12B H 0.1948 0.2258 0.2094 0.061 Uiso 1 1 calc R . .
H12C H 0.2097 0.0652 0.2272 0.061 Uiso 1 1 calc R . .
Se1 Se 0.170020(15) 0.38513(5) 0.289811(19) 0.02555(10) Uani 1 1 d . . .
Se4 Se 0.131983(15) 0.47474(5) 0.409887(18) 0.02435(9) Uani 1 1 d . . .
P4 P 0.07851(4) 0.57378(11) 0.42760(4) 0.0178(2) Uani 1 1 d . . .
C13 C 0.14486(17) 0.7707(5) 0.4965(2) 0.0318(10) Uani 1 1 d . . .
H13A H 0.1599 0.8144 0.5331 0.048 Uiso 1 1 calc R . .
H13B H 0.1276 0.8428 0.4688 0.048 Uiso 1 1 calc R . .
H13C H 0.1689 0.7284 0.4883 0.048 Uiso 1 1 calc R . .
C14 C 0.11098(15) 0.6565(4) 0.49545(17) 0.0225(8) Uani 1 1 d . . .
H14A H 0.0874 0.7031 0.5046 0.027 Uiso 1 1 calc R . .
C15 C 0.13659(17) 0.5456(5) 0.54015(18) 0.0318(10) Uani 1 1 d . . .
H15A H 0.1517 0.5919 0.5763 0.048 Uiso 1 1 calc R . .
H15B H 0.1604 0.4986 0.5328 0.048 Uiso 1 1 calc R . .
H15C H 0.1140 0.4755 0.5399 0.048 Uiso 1 1 calc R . .
C16 C 0.02373(18) 0.8218(5) 0.39693(19) 0.0303(10) Uani 1 1 d . . .
H16A H 0.0114 0.8997 0.3704 0.046 Uiso 1 1 calc R . .
H16B H 0.0441 0.8599 0.4336 0.046 Uiso 1 1 calc R . .
H16C H -0.0024 0.7701 0.3979 0.046 Uiso 1 1 calc R . .
C17 C 0.05223(15) 0.7208(5) 0.37931(16) 0.0220(8) Uani 1 1 d . . .
H17A H 0.0784 0.7765 0.3783 0.026 Uiso 1 1 calc R . .
C18 C 0.02143(17) 0.6664(5) 0.32124(18) 0.0308(10) Uani 1 1 d . . .
H18A H 0.0074 0.7466 0.2963 0.046 Uiso 1 1 calc R . .
H18B H -0.0035 0.6067 0.3214 0.046 Uiso 1 1 calc R . .
H18C H 0.0406 0.6109 0.3086 0.046 Uiso 1 1 calc R . .
N2 N 0.03895(12) 0.4797(4) 0.43152(14) 0.0203(7) Uani 1 1 d . . .
P3 P 0.01120(4) 0.33561(11) 0.40875(4) 0.0194(2) Uani 1 1 d . . .
C19 C -0.07277(17) 0.4830(6) 0.3618(2) 0.0361(11) Uani 1 1 d . . .
H19A H -0.1030 0.5028 0.3614 0.054 Uiso 1 1 calc R . .
H19B H -0.0781 0.4528 0.3250 0.054 Uiso 1 1 calc R . .
H19C H -0.0534 0.5687 0.3723 0.054 Uiso 1 1 calc R . .
C20 C -0.04764(15) 0.3663(5) 0.40315(19) 0.0274(9) Uani 1 1 d . . .
H20A H -0.0432 0.4003 0.4400 0.033 Uiso 1 1 calc R . .
C21 C -0.07706(19) 0.2311(6) 0.3900(2) 0.0417(13) Uani 1 1 d . . .
H21A H -0.1076 0.2524 0.3883 0.062 Uiso 1 1 calc R . .
H21B H -0.0607 0.1607 0.4189 0.062 Uiso 1 1 calc R . .
H21C H -0.0817 0.1935 0.3543 0.062 Uiso 1 1 calc R . .
C22 C 0.0351(2) 0.2331(6) 0.5145(2) 0.0405(13) Uani 1 1 d . . .
H22A H 0.0508 0.1591 0.5420 0.061 Uiso 1 1 calc R . .
H22B H 0.0023 0.2408 0.5073 0.061 Uiso 1 1 calc R . .
H22C H 0.0511 0.3236 0.5285 0.061 Uiso 1 1 calc R . .
C23 C 0.03713(17) 0.1957(5) 0.46111(18) 0.0266(9) Uani 1 1 d . . .
H23A H 0.0180 0.1081 0.4460 0.032 Uiso 1 1 calc R . .
C24 C 0.08709(18) 0.1626(5) 0.4719(2) 0.0339(11) Uani 1 1 d . . .
H24A H 0.0994 0.0844 0.4983 0.051 Uiso 1 1 calc R . .
H24B H 0.1068 0.2463 0.4872 0.051 Uiso 1 1 calc R . .
H24C H 0.0872 0.1357 0.4373 0.051 Uiso 1 1 calc R . .
Se3 Se 0.002868(15) 0.24908(5) 0.330681(17) 0.02518(10) Uani 1 1 d . . .

loop_
_atom_site_aniso_label
_atom_site_aniso_U_11
_atom_site_aniso_U_22
_atom_site_aniso_U_33
_atom_site_aniso_U_23
_atom_site_aniso_U_13
_atom_site_aniso_U_12
Pb1 0.02170(9) 0.02404(8) 0.02399(8) -0.00132(6) 0.01140(6) 0.00266(6)
Se2 0.0373(3) 0.0221(2) 0.0552(3) 0.0035(2) 0.0351(2) 0.00479(19)
P2 0.0220(5) 0.0164(5) 0.0241(5) 0.0004(4) 0.0134(4) 0.0010(4)
C1 0.044(3) 0.046(3) 0.027(2) 0.002(2) 0.007(2) -0.006(3)
C2 0.026(2) 0.030(2) 0.024(2) -0.0026(18) 0.0117(18) 0.0003(19)
C3 0.035(3) 0.028(2) 0.034(2) -0.008(2) 0.012(2) -0.009(2)
C4 0.039(3) 0.033(2) 0.021(2) -0.0020(19) 0.010(2) -0.007(2)
C5 0.026(2) 0.0166(18) 0.026(2) 0.0008(16) 0.0106(18) -0.0036(16)
C6 0.033(3) 0.029(2) 0.034(3) 0.002(2) 0.010(2) 0.004(2)
N1 0.0265(19) 0.0211(17) 0.034(2) 0.0008(15) 0.0181(17) -0.0006(15)
P1 0.0194(5) 0.0173(5) 0.0202(5) 0.0009(4) 0.0110(4) 0.0009(4)
C7 0.045(3) 0.035(3) 0.028(2) -0.005(2) 0.017(2) -0.004(2)
C8 0.023(2) 0.022(2) 0.022(2) 0.0011(17) 0.0077(17) 0.0043(17)
C9 0.028(3) 0.033(3) 0.042(3) -0.010(2) 0.011(2) -0.006(2)
C10 0.042(3) 0.042(3) 0.054(3) 0.004(3) 0.033(3) 0.015(3)
C11 0.031(2) 0.032(2) 0.031(2) 0.0024(19) 0.023(2) 0.001(2)
C12 0.046(3) 0.050(3) 0.032(3) -0.006(2) 0.023(2) -0.001(3)
Se1 0.0216(2) 0.0241(2) 0.0329(2) 0.00860(18) 0.01414(18) 0.00443(17)
Se4 0.0190(2) 0.0279(2) 0.0280(2) -0.00631(17) 0.01232(17) 0.00014(17)
P4 0.0165(5) 0.0191(5) 0.0179(5) -0.0011(4) 0.0079(4) 0.0004(4)
C13 0.029(2) 0.028(2) 0.033(2) -0.010(2) 0.009(2) -0.007(2)
C14 0.023(2) 0.0210(19) 0.025(2) -0.0049(17) 0.0116(17) -0.0010(17)
C15 0.031(2) 0.036(3) 0.022(2) 0.0004(19) 0.0065(19) 0.004(2)
C16 0.036(3) 0.026(2) 0.029(2) 0.0020(19) 0.016(2) 0.008(2)
C17 0.024(2) 0.025(2) 0.0187(19) 0.0057(17) 0.0109(17) 0.0023(17)
C18 0.031(3) 0.040(3) 0.022(2) 0.0071(19) 0.0126(19) 0.004(2)
N2 0.0158(16) 0.0231(17) 0.0226(17) -0.0039(14) 0.0092(14) -0.0036(14)
P3 0.0178(5) 0.0209(5) 0.0213(5) -0.0023(4) 0.0106(4) -0.0017(4)
C19 0.021(2) 0.048(3) 0.039(3) -0.003(2) 0.014(2) 0.008(2)
C20 0.021(2) 0.035(2) 0.027(2) -0.0051(19) 0.0112(18) -0.0018(19)
C21 0.030(3) 0.048(3) 0.054(3) -0.019(3) 0.024(2) -0.012(2)
C22 0.055(3) 0.043(3) 0.032(3) 0.010(2) 0.028(3) 0.015(3)
C23 0.031(2) 0.025(2) 0.028(2) 0.0036(18) 0.0165(19) 0.0008(18)
C24 0.035(3) 0.029(2) 0.037(3) 0.001(2) 0.015(2) 0.007(2)
Se3 0.0222(2) 0.0316(2) 0.0237(2) -0.00639(17) 0.01211(17) -0.00264(18)

loop_
_atom_type_symbol
_atom_type_description
_atom_type_scat_dispersion_real
_atom_type_scat_dispersion_imag
_atom_type_scat_source
C C 0.0033 0.0016 'International Tables Vol C Tables 4.2.6.8 and 6.1.1.4'
H H 0.0000 0.0000 'International Tables Vol C Tables 4.2.6.8 and 6.1.1.4'
N N 0.0061 0.0033 'International Tables Vol C Tables 4.2.6.8 and 6.1.1.4'
P P 0.1023 0.0942 'International Tables Vol C Tables 4.2.6.8 and 6.1.1.4'
Se Se -0.0929 2.2259 'International Tables Vol C Tables 4.2.6.8 and 6.1.1.4'
Pb Pb -3.3944 10.1111 'International Tables Vol C Tables 4.2.6.8 and 6.1.1.4'

loop_
_geom_angle_atom_site_label_1
_geom_angle_atom_site_label_2
_geom_angle_atom_site_label_3
_geom_angle
_geom_angle_site_symmetry_1
_geom_angle_site_symmetry_3
_geom_angle_publ_flag
Se2 Pb1 Se4 96.68(2) . . ?
Se2 Pb1 Se1 96.048(17) . . ?
Se4 Pb1 Se1 87.76(3) . . ?
Se2 Pb1 Se3 77.887(17) . . ?
Se4 Pb1 Se3 90.94(2) . . ?
Se1 Pb1 Se3 173.61(3) . . ?
Se2 Pb1 Se3 99.07(2) . 2 ?
Se4 Pb1 Se3 159.871(14) . 2 ?
Se1 Pb1 Se3 102.90(3) . 2 ?
Se3 Pb1 Se3 80.25(2) . 2 ?
P2 Se2 Pb1 113.31(3) . . ?
N1 P2 C5 107.7(2) . . ?
N1 P2 C2 108.3(2) . . ?
C5 P2 C2 106.9(2) . . ?
N1 P2 Se2 121.73(14) . . ?
C5 P2 Se2 103.70(15) . . ?
C2 P2 Se2 107.54(16) . . ?
C1 C2 C3 110.9(4) . . ?
C1 C2 P2 110.2(3) . . ?
C3 C2 P2 113.1(3) . . ?
C4 C5 C6 110.9(4) . . ?
C4 C5 P2 110.4(3) . . ?
C6 C5 P2 111.7(3) . . ?
P2 N1 P1 147.4(3) . . ?
N1 P1 C8 108.4(2) . . ?
N1 P1 C11 106.9(2) . . ?
C8 P1 C11 105.8(2) . . ?
N1 P1 Se1 118.68(15) . . ?
C8 P1 Se1 109.16(15) . . ?
C11 P1 Se1 107.22(16) . . ?
C7 C8 C9 110.4(4) . . ?
C7 C8 P1 111.1(3) . . ?
C9 C8 P1 113.3(3) . . ?
C12 C11 C10 110.3(4) . . ?
C12 C11 P1 111.3(3) . . ?
C10 C11 P1 111.5(3) . . ?
P1 Se1 Pb1 112.65(3) . . ?
P4 Se4 Pb1 107.97(4) . . ?
N2 P4 C14 105.89(19) . . ?
N2 P4 C17 110.7(2) . . ?
C14 P4 C17 105.3(2) . . ?
N2 P4 Se4 120.12(14) . . ?
C14 P4 Se4 105.32(15) . . ?
C17 P4 Se4 108.38(14) . . ?
C13 C14 C15 110.7(4) . . ?
C13 C14 P4 113.2(3) . . ?
C15 C14 P4 111.2(3) . . ?
C18 C17 C16 109.8(4) . . ?
C18 C17 P4 110.9(3) . . ?
C16 C17 P4 112.9(3) . . ?
P3 N2 P4 140.7(2) . . ?
N2 P3 C20 105.4(2) . . ?
N2 P3 C23 109.9(2) . . ?
C20 P3 C23 105.1(2) . . ?
N2 P3 Se3 120.04(13) . . ?
C20 P3 Se3 108.25(15) . . ?
C23 P3 Se3 107.29(15) . . ?
C19 C20 C21 111.8(4) . . ?
C19 C20 P3 110.6(3) . . ?
C21 C20 P3 112.6(3) . . ?
C24 C23 C22 111.1(4) . . ?
C24 C23 P3 111.1(3) . . ?
C22 C23 P3 111.8(3) . . ?
P3 Se3 Pb1 112.43(4) . . ?

loop_
_geom_bond_atom_site_label_1
_geom_bond_atom_site_label_2
_geom_bond_distance
_geom_bond_site_symmetry_2
_geom_bond_publ_flag
Pb1 Se2 2.7773(7) . ?
Pb1 Se4 2.8754(9) . ?
Pb1 Se1 2.9911(7) . ?
Pb1 Se3 3.0994(7) . ?
Pb1 Se3 3.5742(15) 2 ?
Se2 P2 2.2023(12) . ?
P2 N1 1.578(4) . ?
P2 C5 1.825(4) . ?
P2 C2 1.827(5) . ?
C1 C2 1.528(7) . ?
C2 C3 1.537(6) . ?
C4 C5 1.530(6) . ?
C5 C6 1.538(6) . ?
N1 P1 1.584(4) . ?
P1 C8 1.825(4) . ?
P1 C11 1.826(4) . ?
P1 Se1 2.1684(12) . ?
C7 C8 1.517(6) . ?
C8 C9 1.543(7) . ?
C10 C11 1.533(7) . ?
C11 C12 1.526(7) . ?
Se4 P4 2.1901(11) . ?
P4 N2 1.591(3) . ?
P4 C14 1.832(4) . ?
P4 C17 1.834(4) . ?
C13 C14 1.522(6) . ?
C14 C15 1.531(6) . ?
C16 C17 1.542(6) . ?
C17 C18 1.522(6) . ?
N2 P3 1.590(4) . ?
P3 C20 1.842(5) . ?
P3 C23 1.843(5) . ?
P3 Se3 2.1791(12) . ?
C19 C20 1.519(7) . ?
C20 C21 1.531(7) . ?
C22 C23 1.526(6) . ?
C23 C24 1.521(7) . ?
